data_1576333
loop_
_publ_author_name
'Chikara, Ashwani'
'Veale, Alexander R.'
'Brown, Stephen E.'
'Woolley, Jack M.'
'De Proft, Frank'
'Pike, Sebastian D.'

_publ_section_title
;
 Switching on photoreactivity in Ti4-oxo clusters by increasing the size
 of 1,n-alkane diolate bridging ligands
;
_journal_name_full 'Chemical Science'
_journal_paper_doi 10.1039/D5SC08522E
_journal_year 2025
_chemical_formula_moiety 'C55.50 H102 O16 P4 Ti4'
_chemical_formula_sum 'C55.5 H102 O16 P4 Ti4'
_chemical_formula_weight 1340.91
_chemical_melting_point ?
_chemical_name_systematic Ti4O4(O2PCy2)4(OCH2CH2O)2
_space_group_IT_number 2
_space_group_name_Hall '-P 1'
_space_group_name_H-M_alt 'P -1'
_symmetry_cell_setting triclinic
_symmetry_space_group_name_Hall '-P 1'
_symmetry_space_group_name_H-M 'P -1'
_atom_sites_solution_hydrogens difmap
_atom_sites_solution_primary other
_audit_creation_date 2024-10-17
_audit_creation_method CRYSTALS_ver_14.61_build_6999
_audit_update_record
;
2025-06-30 deposited with the CCDC.	2025-11-18 downloaded from the CCDC.
;
_cell_angle_alpha 71.619(4)
_cell_angle_beta 79.491(3)
_cell_angle_gamma 73.873(3)
_cell_formula_units_Z 2
_cell_length_a 10.9490(3)
_cell_length_b 16.7276(6)
_cell_length_c 19.3212(8)
_cell_measurement_reflns_used 12777
_cell_measurement_temperature 100
_cell_measurement_theta_max 73
_cell_measurement_theta_min 3
_cell_volume 3208.5(2)
_computing_cell_refinement
; 
 CrysAlisPro (Rigaku Oxford Diffraction, 2017) 
;
_computing_data_collection 'SuperNova, (Oxford Diffraction, 2010)'
_computing_data_reduction
; 
 CrysAlisPro (Rigaku Oxford Diffraction, 2017) 
;
_computing_molecular_graphics 'CAMERON (Watkin et al., 1996)'
_computing_publication_material 'CRYSTALS (Betteridge et al., 2003)'
_computing_structure_refinement 'CRYSTALS (Betteridge et al., 2003)'
_computing_structure_solution 'Superflip (Palatinus & Chapuis, 2007)'
_diffrn_ambient_temperature 100
_diffrn_measured_fraction_theta_full 0.995
_diffrn_measured_fraction_theta_max 0.919
_diffrn_measurement_device Area
_diffrn_measurement_device_type 'Oxford Diffraction SuperNova'
_diffrn_measurement_method \w
_diffrn_radiation_monochromator 'focussing mirrors'
_diffrn_radiation_type 'Cu K\a'
_diffrn_radiation_wavelength 1.54184
_diffrn_reflns_av_R_equivalents 0.099
_diffrn_reflns_av_unetI/netI 0.105
_diffrn_reflns_limit_h_max 11
_diffrn_reflns_limit_h_min -13
_diffrn_reflns_limit_k_max 20
_diffrn_reflns_limit_k_min -21
_diffrn_reflns_limit_l_max 23
_diffrn_reflns_limit_l_min -23
_diffrn_reflns_number 59081
_diffrn_reflns_theta_full 66.901
_diffrn_reflns_theta_max 80.603
_diffrn_reflns_theta_min 2.423
_diffrn_standards_number 0
_exptl_absorpt_coefficient_mu 5.550
_exptl_absorpt_correction_T_max 0.89
_exptl_absorpt_correction_T_min 0.51
_exptl_absorpt_correction_type multi-scan
_exptl_absorpt_process_details
; 
 CrysAlisPro (Rigaku Oxford Diffraction, 2017) 
;
_exptl_crystal_colour colourless
_exptl_crystal_density_diffrn 1.388
_exptl_crystal_density_meas ?
_exptl_crystal_density_method 'not measured'
_exptl_crystal_description plate
_exptl_crystal_F_000 1422
_exptl_crystal_size_max 0.200
_exptl_crystal_size_mid 0.200
_exptl_crystal_size_min 0.020
_refine_diff_density_max 0.79
_refine_diff_density_min -0.66
_refine_ls_extinction_method None
_refine_ls_goodness_of_fit_ref 0.9665
_refine_ls_hydrogen_treatment noref
_refine_ls_matrix_type full
_refine_ls_number_parameters 776
_refine_ls_number_reflns 8497
_refine_ls_number_restraints 238
_refine_ls_R_factor_all 0.1519
_refine_ls_R_factor_gt 0.0839
_refine_ls_shift/su_max 0.0042738
_refine_ls_shift/su_mean 0.0001471
_refine_ls_structure_factor_coef Fsqd
_refine_ls_weighting_details
;
 Method= Modified Sheldrick 
 w=1/[\s^2^(F^2^) + ( 0.18P)^2^ + 0.25P] 
 ,where P=(max(Fo^2^,0) + 2Fc^2^)/3 
;
_refine_ls_weighting_scheme calc
_refine_ls_wR_factor_all 0.2966
_refine_ls_wR_factor_gt 0.2335
_refine_ls_wR_factor_ref 0.2386
_reflns_limit_h_max 13
_reflns_limit_h_min -13
_reflns_limit_k_max 21
_reflns_limit_k_min -19
_reflns_limit_l_max 23
_reflns_limit_l_min 0
_reflns_number_gt 6420
_reflns_number_total 12915
_reflns_threshold_expression I>2.0\s(I)
_oxford_diffrn_Wilson_B_factor 4.96
_oxford_diffrn_Wilson_scale 1.15
_oxford_refine_ls_r_factor_ref 0.1074
_oxford_refine_ls_scale 0.964(6)
_oxford_reflns_number_all 12862
_oxford_structure_analysis_title 'P_T135\SP_T135_auto.cif_od At 11:13 on 28/11'
_cod_data_source_file d5sc08522e2.cif
_cod_data_source_block global
_cod_depositor_comments
;
The following automatic conversions were performed:

data item '_chemical_melting_point' value 'not measured' was changed
to '?' -- the value is undefined or not given.

data item '_exptl_crystal_density_meas' value 'not measured' was
changed to '?' -- the value is perceived as not measured.

Automatic conversion script
Id: cif_fix_values 8170 2020-07-09 18:12:32Z antanas 
;
_cod_original_sg_symbol_H-M 'P -1 '
_cod_original_formula_sum 'C55.50 H102 O16 P4 Ti4'
_cod_database_code 1576333
_oxford_refine_reflns_threshold_expression_ref I>-3.0\s(I)

loop_
_symmetry_equiv_pos_as_xyz
x,y,z
-x,-y,-z

loop_
_atom_site_label
_atom_site_type_symbol
_atom_site_fract_x
_atom_site_fract_y
_atom_site_fract_z
_atom_site_U_iso_or_equiv
_atom_site_occupancy
_atom_site_adp_type
_atom_site_refinement_flags_posn
_atom_site_refinement_flags_adp
_atom_site_refinement_flags_occupancy
_atom_site_disorder_assembly
_atom_site_disorder_group
_atom_site_attached_hydrogens
C70 C 0.752(5) 0.173(4) 0.856(3) 0.2760 0.5000 Uani D . . 3 2 .
C71 C 0.692(2) 0.1233(19) 0.9109(15) 0.2558 1.0000 Uani D . . . . .
C72 C 0.632(2) 0.0461(18) 0.9268(14) 0.2409 1.0000 Uani D . . . . .
C73 C 0.536(2) 0.0318(15) 0.9936(14) 0.2313 1.0000 Uani D . . . . .
C10 C 0.8209(6) 0.0843(4) 0.5515(4) 0.0755 1.0000 Uani . . . . . .
C11 C 0.8730(7) 0.1344(5) 0.5889(5) 0.0791 1.0000 Uani . . . . . .
C12 C 0.8825(7) 0.0879(5) 0.6695(5) 0.0897 1.0000 Uani . . . . . .
C13 C 0.7533(8) 0.0739(5) 0.7081(5) 0.0906 1.0000 Uani . . . . . .
C14 C 0.6978(7) 0.0255(5) 0.6713(5) 0.0886 1.0000 Uani . . . . . .
C15 C 0.6898(6) 0.0699(4) 0.5908(5) 0.0823 1.0000 Uani . . . . . .
C16 C 0.7437(7) 0.0905(4) 0.4092(5) 0.0873 1.0000 Uani . . . . . .
C17 C 0.6066(8) 0.1170(5) 0.4052(6) 0.1022 1.0000 Uani . . . . . .
C18 C 0.5670(7) 0.0769(5) 0.3530(6) 0.0972 1.0000 Uani . . . . . .
C19 C 0.6220(8) -0.0216(5) 0.3736(7) 0.1193 1.0000 Uani . . . . . .
C20 C 0.7561(9) -0.0469(5) 0.3779(7) 0.1211 1.0000 Uani . . . . . .
C21 C 0.7981(7) -0.0073(4) 0.4291(5) 0.0851 1.0000 Uani . . . . . .
C22 C 1.0217(7) 0.1305(5) 0.1507(5) 0.0824 1.0000 Uani . . . . . .
C23 C 0.8931(8) 0.1151(5) 0.1911(5) 0.0932 1.0000 Uani . . . . . .
C24 C 0.8538(10) 0.0494(7) 0.1648(7) 0.1151 1.0000 Uani . . . . . .
C25 C 0.8497(9) 0.0751(7) 0.0861(7) 0.1198 1.0000 Uani . . . . . .
C26 C 0.9748(10) 0.0915(7) 0.0439(6) 0.1263 1.0000 Uani . . . . . .
C27 C 1.0163(8) 0.1579(6) 0.0697(5) 0.1002 1.0000 Uani . . . . . .
C34 C 1.1438(8) 0.5402(5) 0.1132(5) 0.0906 1.0000 Uani . . . . . .
C35 C 1.2053(9) 0.6101(7) 0.1131(6) 0.1222 1.0000 Uani . . . . . .
C36 C 1.3396(10) 0.5989(8) 0.0671(8) 0.1377 1.0000 Uani . . . . . .
C37 C 1.3261(10) 0.5995(7) -0.0089(6) 0.1181 1.0000 Uani . . . . . .
C38 C 1.2667(10) 0.5310(8) -0.0086(6) 0.1219 1.0000 Uani . . . . . .
C39 C 1.1348(9) 0.5391(7) 0.0351(5) 0.1081 1.0000 Uani . . . . . .
C46 C 0.8207(6) 0.4458(4) 0.5481(4) 0.0709 1.0000 Uani . . . . . .
C47 C 0.9214(6) 0.3595(4) 0.5626(4) 0.0716 1.0000 Uani . . . . . .
C48 C 0.9498(7) 0.3260(5) 0.6415(5) 0.0848 1.0000 Uani . . . . . .
C49 C 0.8285(7) 0.3194(5) 0.6949(4) 0.0845 1.0000 Uani . . . . . .
C50 C 0.7356(7) 0.4048(5) 0.6836(5) 0.0846 1.0000 Uani . . . . . .
C51 C 0.7017(7) 0.4431(5) 0.6050(5) 0.0843 1.0000 Uani . . . . . .
C52 C 0.6648(6) 0.5813(4) 0.4387(5) 0.0722 1.0000 Uani . . . . . .
C53 C 0.7187(7) 0.6513(4) 0.4515(5) 0.0819 1.0000 Uani . . . . . .
C54 C 0.6231(7) 0.7402(4) 0.4321(5) 0.0842 1.0000 Uani . . . . . .
C55 C 0.5923(7) 0.7660(4) 0.3551(5) 0.0837 1.0000 Uani . . . . . .
C56 C 0.5340(7) 0.6973(4) 0.3434(5) 0.0933 1.0000 Uani . . . . . .
C57 C 0.6256(7) 0.6080(4) 0.3614(5) 0.0837 1.0000 Uani . . . . . .
C1 C 1.2673(7) 0.3210(5) 0.3679(5) 0.0880 1.0000 Uani . . . . . .
C2 C 1.2461(7) 0.2347(5) 0.4140(5) 0.0909 1.0000 Uani . . . . . .
C3 C 0.5904(9) 0.3898(7) 0.2182(6) 0.1174 1.0000 Uani . . . . . .
C4 C 0.5383(8) 0.4222(7) 0.2788(7) 0.1081 1.0000 Uani . . . . . .
O1 O 0.9421(4) 0.3129(2) 0.4015(2) 0.0591 1.0000 Uani . . . . . .
O2 O 1.0430(4) 0.3395(3) 0.2724(3) 0.0675 1.0000 Uani . . . . . .
O3 O 0.8401(4) 0.2783(2) 0.3058(2) 0.0615 1.0000 Uani . . . . . .
O4 O 0.8172(4) 0.4332(2) 0.2996(2) 0.0635 1.0000 Uani . . . . . .
O5 O 0.7310(4) 0.2346(2) 0.4501(3) 0.0634 1.0000 Uani . . . . . .
O6 O 0.9504(4) 0.1382(3) 0.4189(3) 0.0710 1.0000 Uani . . . . . .
O7 O 1.0725(4) 0.1710(3) 0.2657(3) 0.0735 1.0000 Uani . . . . . .
O8 O 0.9718(4) 0.2945(3) 0.1613(3) 0.0743 1.0000 Uani . . . . . .
O9 O 0.9347(5) 0.4737(3) 0.1555(3) 0.0782 1.0000 Uani . . . . . .
O10 O 1.0145(4) 0.5194(3) 0.2503(3) 0.0739 1.0000 Uani . . . . . .
O11 O 0.9020(4) 0.4852(3) 0.4039(2) 0.0642 1.0000 Uani . . . . . .
O12 O 0.7127(4) 0.4117(2) 0.4482(3) 0.0649 1.0000 Uani . . . . . .
O13 O 1.1553(4) 0.3874(3) 0.3647(3) 0.0726 1.0000 Uani . . . . . .
O14 O 1.1761(4) 0.2012(3) 0.3798(3) 0.0766 1.0000 Uani . . . . . .
O15 O 0.7177(4) 0.3969(3) 0.1909(3) 0.0836 1.0000 Uani . . . . . .
O16 O 0.5934(4) 0.3770(3) 0.3433(3) 0.0730 1.0000 Uani . . . . . .
P1 P 0.81230(16) 0.14237(10) 0.45575(11) 0.0682 1.0000 Uani . . . . . .
P2 P 1.06673(17) 0.20780(11) 0.18415(12) 0.0723 1.0000 Uani . . . . . .
P3 P 0.99103(18) 0.53981(11) 0.17113(12) 0.0766 1.0000 Uani . . . . . .
P4 P 0.77968(15) 0.47755(10) 0.45692(11) 0.0649 1.0000 Uani . . . . . .
Ti1 Ti 0.75066(10) 0.34504(7) 0.37514(7) 0.0620 1.0000 Uani . . . . . .
Ti2 Ti 1.02122(11) 0.23252(7) 0.34577(7) 0.0640 1.0000 Uani . . . . . .
Ti3 Ti 0.99645(11) 0.41427(7) 0.33568(7) 0.0627 1.0000 Uani . . . . . .
Ti4 Ti 0.87180(11) 0.37302(7) 0.22408(7) 0.0680 1.0000 Uani . . . . . .
C280 C 1.2269(6) 0.2188(5) 0.1418(6) 0.0847 0.712(13) Uani D . P 1 1 .
C281 C 1.215(3) 0.218(2) 0.1405(15) 0.1590 0.288(13) Uani D . P 1 2 .
C290 C 1.2615(7) 0.2952(5) 0.1487(6) 0.1003 0.712(13) Uani D . P 1 1 .
C291 C 1.232(2) 0.291(2) 0.0747(15) 0.1619 0.288(13) Uani D . P 1 2 .
C300 C 1.3955(8) 0.3053(4) 0.1101(6) 0.1102 0.712(13) Uani D . P 1 1 .
C301 C 1.373(3) 0.281(3) 0.0378(12) 0.1758 0.288(13) Uani D . P 1 2 .
C310 C 1.4897(6) 0.2234(6) 0.1428(6) 0.1143 0.712(13) Uani D . P 1 1 .
C311 C 1.455(3) 0.272(3) 0.0950(17) 0.1815 0.288(13) Uani D . P 1 2 .
C320 C 1.4641(7) 0.1488(5) 0.1254(6) 0.1169 0.712(13) Uani D . P 1 1 .
C321 C 1.450(3) 0.190(3) 0.1553(17) 0.1751 0.288(13) Uani D . P 1 2 .
C330 C 1.3284(7) 0.1386(4) 0.1634(6) 0.0971 0.712(13) Uani D . P 1 1 .
C331 C 1.310(3) 0.201(3) 0.1923(11) 0.1681 0.288(13) Uani D . P 1 2 .
C401 C 0.8845(9) 0.6447(5) 0.1420(6) 0.1047 1.0000 Uani . . . . . .
C410 C 0.8949(9) 0.7097(6) 0.1780(6) 0.1154 1.0000 Uani . . . . . .
C451 C 0.7512(10) 0.6430(7) 0.1410(8) 0.1411 1.0000 Uani . . . . . .
C421 C 0.8123(13) 0.8004(7) 0.1507(8) 0.1435 1.0000 Uani . . . . . .
C431 C 0.6799(13) 0.7970(8) 0.1472(9) 0.1600 1.0000 Uani . . . . . .
C441 C 0.6664(11) 0.7334(9) 0.1103(8) 0.1553 1.0000 Uani . . . . . .
H722 H 0.6984 -0.0074 0.9328 0.3060 1.0000 Uiso . . . . . .
H721 H 0.5857 0.0570 0.8858 0.3060 1.0000 Uiso . . . . . .
H101 H 0.8811 0.0295 0.5548 0.0917 1.0000 Uiso . . . . . .
H112 H 0.9573 0.1399 0.5652 0.0957 1.0000 Uiso . . . . . .
H111 H 0.8163 0.1918 0.5844 0.0961 1.0000 Uiso . . . . . .
H121 H 0.9117 0.1227 0.6924 0.1080 1.0000 Uiso . . . . . .
H122 H 0.9431 0.0330 0.6743 0.1077 1.0000 Uiso . . . . . .
H132 H 0.7623 0.0425 0.7582 0.1087 1.0000 Uiso . . . . . .
H131 H 0.6953 0.1301 0.7053 0.1090 1.0000 Uiso . . . . . .
H142 H 0.7548 -0.0318 0.6760 0.1066 1.0000 Uiso . . . . . .
H141 H 0.6145 0.0192 0.6953 0.1070 1.0000 Uiso . . . . . .
H152 H 0.6286 0.1253 0.5865 0.0992 1.0000 Uiso . . . . . .
H151 H 0.6607 0.0353 0.5692 0.0989 1.0000 Uiso . . . . . .
H161 H 0.7764 0.1112 0.3574 0.1049 1.0000 Uiso . . . . . .
H171 H 0.5658 0.0949 0.4553 0.1193 1.0000 Uiso . . . . . .
H172 H 0.5785 0.1787 0.3894 0.1190 1.0000 Uiso . . . . . .
H182 H 0.5992 0.1016 0.3029 0.1170 1.0000 Uiso . . . . . .
H181 H 0.4733 0.0893 0.3562 0.1170 1.0000 Uiso . . . . . .
H191 H 0.5736 -0.0601 0.3811 0.1422 1.0000 Uiso . . . . . .
H201 H 0.8118 -0.0834 0.3533 0.1425 1.0000 Uiso . . . . . .
H211 H 0.8912 -0.0195 0.4240 0.1021 1.0000 Uiso . . . . . .
H212 H 0.7674 -0.0321 0.4791 0.1021 1.0000 Uiso . . . . . .
H221 H 1.0858 0.0749 0.1632 0.1002 1.0000 Uiso . . . . . .
H231 H 0.8974 0.0950 0.2440 0.1150 1.0000 Uiso . . . . . .
H232 H 0.8303 0.1701 0.1778 0.1149 1.0000 Uiso . . . . . .
H241 H 0.9166 -0.0075 0.1783 0.1400 1.0000 Uiso . . . . . .
H242 H 0.7695 0.0404 0.1897 0.1399 1.0000 Uiso . . . . . .
H252 H 0.7821 0.1284 0.0729 0.1419 1.0000 Uiso . . . . . .
H251 H 0.8274 0.0296 0.0722 0.1421 1.0000 Uiso . . . . . .
H261 H 1.0402 0.0365 0.0542 0.1571 1.0000 Uiso . . . . . .
H262 H 0.9661 0.1136 -0.0077 0.1571 1.0000 Uiso . . . . . .
H271 H 1.1025 0.1632 0.0464 0.1220 1.0000 Uiso . . . . . .
H272 H 0.9559 0.2129 0.0568 0.1219 1.0000 Uiso . . . . . .
H341 H 1.2041 0.4853 0.1362 0.1100 1.0000 Uiso . . . . . .
H352 H 1.2160 0.6066 0.1631 0.1491 1.0000 Uiso . . . . . .
H351 H 1.1521 0.6668 0.0905 0.1491 1.0000 Uiso . . . . . .
H361 H 1.3783 0.6447 0.0660 0.1621 1.0000 Uiso . . . . . .
H362 H 1.3950 0.5417 0.0919 0.1619 1.0000 Uiso . . . . . .
H372 H 1.4107 0.5911 -0.0357 0.1442 1.0000 Uiso . . . . . .
H371 H 1.2725 0.6547 -0.0320 0.1443 1.0000 Uiso . . . . . .
H382 H 1.3203 0.4732 0.0146 0.1440 1.0000 Uiso . . . . . .
H381 H 1.2603 0.5336 -0.0587 0.1440 1.0000 Uiso . . . . . .
H392 H 1.0799 0.5942 0.0119 0.1290 1.0000 Uiso . . . . . .
H391 H 1.0988 0.4919 0.0364 0.1292 1.0000 Uiso . . . . . .
H461 H 0.8594 0.4902 0.5530 0.0879 1.0000 Uiso . . . . . .
H471 H 0.9997 0.3665 0.5320 0.0869 1.0000 Uiso . . . . . .
H472 H 0.8894 0.3161 0.5528 0.0868 1.0000 Uiso . . . . . .
H482 H 0.9914 0.3642 0.6512 0.1013 1.0000 Uiso . . . . . .
H481 H 1.0094 0.2689 0.6482 0.1008 1.0000 Uiso . . . . . .
H492 H 0.8511 0.2985 0.7451 0.1031 1.0000 Uiso . . . . . .
H491 H 0.7906 0.2777 0.6855 0.1029 1.0000 Uiso . . . . . .
H501 H 0.7714 0.4447 0.6957 0.1041 1.0000 Uiso . . . . . .
H502 H 0.6573 0.3972 0.7159 0.1041 1.0000 Uiso . . . . . .
H512 H 0.6479 0.5025 0.5985 0.0998 1.0000 Uiso . . . . . .
H511 H 0.6556 0.4072 0.5957 0.1003 1.0000 Uiso . . . . . .
H521 H 0.5880 0.5762 0.4725 0.0890 1.0000 Uiso . . . . . .
H531 H 0.7385 0.6344 0.5015 0.0979 1.0000 Uiso . . . . . .
H532 H 0.7969 0.6544 0.4188 0.0981 1.0000 Uiso . . . . . .
H542 H 0.6622 0.7821 0.4386 0.1020 1.0000 Uiso . . . . . .
H541 H 0.5458 0.7374 0.4654 0.1019 1.0000 Uiso . . . . . .
H551 H 0.5317 0.8217 0.3451 0.1039 1.0000 Uiso . . . . . .
H552 H 0.6698 0.7708 0.3213 0.1040 1.0000 Uiso . . . . . .
H561 H 0.4565 0.6925 0.3780 0.1119 1.0000 Uiso . . . . . .
H562 H 0.5128 0.7131 0.2941 0.1120 1.0000 Uiso . . . . . .
H572 H 0.7004 0.6084 0.3269 0.1010 1.0000 Uiso . . . . . .
H571 H 0.5827 0.5665 0.3578 0.1011 1.0000 Uiso . . . . . .
H12 H 1.3308 0.3356 0.3877 0.1050 1.0000 Uiso . . . . . .
H11 H 1.3002 0.3170 0.3179 0.1049 1.0000 Uiso . . . . . .
H21 H 1.3272 0.1944 0.4239 0.1101 1.0000 Uiso . . . . . .
H22 H 1.1960 0.2430 0.4603 0.1099 1.0000 Uiso . . . . . .
H32 H 0.5377 0.4204 0.1781 0.1419 1.0000 Uiso . . . . . .
H31 H 0.5891 0.3278 0.2330 0.1421 1.0000 Uiso . . . . . .
H42 H 0.5501 0.4815 0.2643 0.1285 1.0000 Uiso . . . . . .
H41 H 0.4469 0.4254 0.2871 0.1278 1.0000 Uiso . . . . . .
H2801 H 1.2246 0.2314 0.0879 0.1111 0.712(13) Uiso . . P 1 1 .
H2811 H 1.2487 0.1639 0.1186 0.1680 0.288(13) Uiso . . P 1 2 .
H2901 H 1.2620 0.2882 0.2006 0.1271 0.712(13) Uiso . . P 1 1 .
H2902 H 1.1988 0.3469 0.1279 0.1270 0.712(13) Uiso . . P 1 1 .
H2911 H 1.2111 0.3416 0.0948 0.1730 0.288(13) Uiso . . P 1 2 .
H2912 H 1.1785 0.2960 0.0425 0.1730 0.288(13) Uiso . . P 1 2 .
H3001 H 1.4153 0.3546 0.1180 0.1410 0.712(13) Uiso . . P 1 1 .
H3002 H 1.3981 0.3131 0.0574 0.1408 0.712(13) Uiso . . P 1 1 .
H3011 H 1.3818 0.3354 0.0010 0.1880 0.288(13) Uiso . . P 1 2 .
H3012 H 1.3997 0.2334 0.0220 0.1880 0.288(13) Uiso . . P 1 2 .
H3101 H 1.5747 0.2276 0.1236 0.1450 0.712(13) Uiso . . P 1 1 .
H3102 H 1.4795 0.2129 0.1966 0.1450 0.712(13) Uiso . . P 1 1 .
H3111 H 1.5432 0.2688 0.0779 0.1940 0.288(13) Uiso . . P 1 2 .
H3112 H 1.4240 0.3177 0.1218 0.1941 0.288(13) Uiso . . P 1 2 .
H3201 H 1.5267 0.0957 0.1434 0.1480 0.712(13) Uiso . . P 1 1 .
H3202 H 1.4642 0.1609 0.0724 0.1481 0.712(13) Uiso . . P 1 1 .
H3212 H 1.5124 0.1737 0.1907 0.1860 0.288(13) Uiso . . P 1 2 .
H3211 H 1.4761 0.1367 0.1331 0.1860 0.288(13) Uiso . . P 1 2 .
H3301 H 1.3294 0.1227 0.2157 0.1250 0.712(13) Uiso . . P 1 1 .
H3302 H 1.3079 0.0937 0.1491 0.1250 0.712(13) Uiso . . P 1 1 .
H3311 H 1.2960 0.2383 0.2145 0.1790 0.288(13) Uiso . . P 1 2 .
H3312 H 1.3076 0.1378 0.2299 0.1790 0.288(13) Uiso . . P 1 2 .
H4011 H 0.9296 0.6609 0.0852 0.1192 1.0000 Uiso . . . . . .
H4101 H 0.9771 0.7126 0.1720 0.1239 1.0000 Uiso . . . . . .
H4102 H 0.8574 0.6903 0.2282 0.1241 1.0000 Uiso . . . . . .
H4512 H 0.7140 0.6243 0.1933 0.1329 1.0000 Uiso . . . . . .
H4511 H 0.7488 0.6124 0.1127 0.1328 1.0000 Uiso . . . . . .
H4211 H 0.8156 0.8324 0.1766 0.1420 1.0000 Uiso . . . . . .
H4212 H 0.8496 0.8220 0.0955 0.1420 1.0000 Uiso . . . . . .
H4312 H 0.6206 0.8629 0.1243 0.1510 1.0000 Uiso . . . . . .
H4311 H 0.6262 0.7888 0.2002 0.1513 1.0000 Uiso . . . . . .
H4412 H 0.6998 0.7550 0.0587 0.1450 1.0000 Uiso . . . . . .
H4411 H 0.5829 0.7311 0.1156 0.1451 1.0000 Uiso . . . . . .
H731 H 0.5852 0.0135 1.0358 0.3010 1.0000 Uiso . . . . . .
H732 H 0.4753 0.0865 0.9922 0.3011 1.0000 Uiso . . . . . .
H711 H 0.7707 0.1099 0.8623 0.4090 0.5000 Uiso . . . 3 1 .
H712 H 0.7359 0.1075 0.9682 0.4090 0.5000 Uiso . . . 3 1 .
H713 H 0.6080 0.1836 0.8981 0.4090 0.5000 Uiso . . . 3 1 .
H714 H 0.7700 0.0880 0.9357 0.3270 0.5000 Uiso . . . 3 2 .
H715 H 0.6353 0.1537 0.9428 0.3270 0.5000 Uiso . . . 3 2 .
H701 H 0.7865 0.2026 0.8810 0.3463 0.5000 Uiso . . . 3 2 .
H702 H 0.8113 0.1447 0.8286 0.3463 0.5000 Uiso . . . 3 2 .
H703 H 0.6796 0.2089 0.8354 0.3463 0.5000 Uiso . . . 3 2 .

loop_
_atom_site_aniso_label
_atom_site_aniso_U_11
_atom_site_aniso_U_22
_atom_site_aniso_U_33
_atom_site_aniso_U_23
_atom_site_aniso_U_13
_atom_site_aniso_U_12
C70 0.28(3) 0.30(3) 0.26(3) -0.09(2) -0.08(2) -0.05(2)
C71 0.260(19) 0.29(2) 0.251(19) -0.097(19) -0.096(15) -0.056(15)
C72 0.243(18) 0.272(18) 0.237(17) -0.096(18) -0.081(13) -0.043(14)
C73 0.25(2) 0.253(19) 0.233(17) -0.105(19) -0.088(14) -0.037(15)
C10 0.073(4) 0.051(4) 0.097(6) -0.014(4) -0.005(4) -0.015(3)
C11 0.075(4) 0.066(4) 0.096(6) -0.018(4) -0.010(4) -0.020(3)
C12 0.081(5) 0.084(5) 0.100(7) -0.019(5) -0.019(5) -0.015(4)
C13 0.092(5) 0.081(5) 0.082(6) -0.009(5) -0.008(4) -0.010(4)
C14 0.077(4) 0.078(5) 0.097(7) -0.009(5) -0.002(4) -0.018(4)
C15 0.071(4) 0.061(4) 0.107(7) -0.014(4) -0.007(4) -0.014(3)
C16 0.079(4) 0.058(4) 0.132(8) -0.036(5) -0.025(5) -0.007(3)
C17 0.099(5) 0.058(4) 0.165(9) -0.044(5) -0.035(6) -0.014(4)
C18 0.078(4) 0.078(5) 0.150(9) -0.038(5) -0.028(5) -0.024(4)
C19 0.101(6) 0.070(5) 0.213(12) -0.064(6) -0.036(7) -0.021(4)
C20 0.109(6) 0.062(5) 0.210(12) -0.065(6) -0.033(7) -0.007(4)
C21 0.082(4) 0.054(4) 0.127(7) -0.033(4) -0.019(5) -0.013(3)
C22 0.089(5) 0.074(5) 0.096(6) -0.038(5) -0.005(4) -0.027(4)
C23 0.100(5) 0.094(5) 0.099(7) -0.031(5) 0.000(5) -0.046(5)
C24 0.125(7) 0.125(8) 0.122(9) -0.042(7) -0.002(6) -0.072(6)
C25 0.110(7) 0.135(8) 0.153(11) -0.073(8) -0.013(7) -0.054(6)
C26 0.134(8) 0.153(9) 0.139(9) -0.089(8) -0.010(7) -0.056(7)
C27 0.111(6) 0.107(6) 0.106(8) -0.051(6) 0.000(5) -0.047(5)
C34 0.101(5) 0.089(5) 0.078(6) -0.005(5) -0.002(5) -0.041(4)
C35 0.114(7) 0.119(8) 0.143(10) -0.036(7) 0.005(6) -0.053(6)
C36 0.104(7) 0.169(11) 0.158(11) -0.068(9) 0.019(7) -0.057(7)
C37 0.123(7) 0.120(8) 0.105(8) -0.020(7) -0.000(6) -0.040(6)
C38 0.117(7) 0.141(9) 0.110(8) -0.028(7) -0.007(6) -0.047(7)
C39 0.109(6) 0.127(8) 0.084(7) -0.012(6) -0.005(5) -0.043(6)
C46 0.069(4) 0.065(4) 0.086(5) -0.027(4) 0.009(4) -0.030(3)
C47 0.070(4) 0.072(4) 0.076(5) -0.016(4) -0.005(4) -0.027(3)
C48 0.079(4) 0.074(4) 0.108(7) -0.029(5) -0.005(4) -0.028(4)
C49 0.091(5) 0.086(5) 0.080(6) -0.016(4) -0.004(4) -0.038(4)
C50 0.093(5) 0.080(5) 0.090(6) -0.027(5) 0.005(5) -0.041(4)
C51 0.084(5) 0.079(5) 0.099(7) -0.032(5) 0.008(5) -0.038(4)
C52 0.070(4) 0.054(4) 0.100(6) -0.027(4) -0.005(4) -0.023(3)
C53 0.087(4) 0.062(4) 0.112(7) -0.036(4) -0.013(4) -0.028(3)
C54 0.082(4) 0.054(4) 0.122(7) -0.032(5) -0.006(5) -0.020(3)
C55 0.083(4) 0.058(4) 0.115(7) -0.024(4) -0.007(5) -0.026(3)
C56 0.083(4) 0.059(4) 0.146(8) -0.029(5) -0.020(5) -0.022(4)
C57 0.078(4) 0.055(4) 0.124(7) -0.027(4) -0.019(5) -0.018(3)
C1 0.067(4) 0.098(6) 0.111(7) -0.042(5) -0.010(4) -0.024(4)
C2 0.079(4) 0.080(5) 0.115(7) -0.030(5) -0.025(5) -0.009(4)
C3 0.093(6) 0.149(9) 0.117(9) -0.037(7) -0.029(6) -0.028(6)
C4 0.085(5) 0.113(7) 0.123(9) -0.025(7) -0.023(6) -0.018(5)
O1 0.068(2) 0.049(2) 0.066(3) -0.018(2) -0.005(2) -0.0199(18)
O2 0.077(3) 0.060(2) 0.069(3) -0.019(2) -0.005(2) -0.023(2)
O3 0.070(2) 0.051(2) 0.069(3) -0.017(2) -0.011(2) -0.0204(19)
O4 0.074(2) 0.049(2) 0.069(3) -0.013(2) -0.010(2) -0.0190(19)
O5 0.065(2) 0.044(2) 0.083(3) -0.015(2) -0.009(2) -0.0163(18)
O6 0.072(3) 0.050(2) 0.087(4) -0.015(2) -0.003(2) -0.0147(19)
O7 0.082(3) 0.060(3) 0.082(4) -0.029(3) -0.003(3) -0.016(2)
O8 0.090(3) 0.075(3) 0.066(3) -0.025(3) -0.010(2) -0.026(2)
O9 0.100(3) 0.068(3) 0.068(3) -0.009(2) -0.009(3) -0.033(2)
O10 0.089(3) 0.059(3) 0.072(3) -0.007(2) 0.003(3) -0.036(2)
O11 0.070(2) 0.056(2) 0.072(3) -0.021(2) 0.001(2) -0.025(2)
O12 0.068(2) 0.045(2) 0.088(3) -0.022(2) -0.003(2) -0.0231(18)
O13 0.069(3) 0.074(3) 0.082(3) -0.026(3) -0.002(2) -0.026(2)
O14 0.072(3) 0.071(3) 0.089(4) -0.028(3) -0.006(3) -0.016(2)
O15 0.079(3) 0.087(3) 0.088(4) -0.021(3) -0.020(3) -0.022(2)
O16 0.070(2) 0.058(2) 0.091(4) -0.014(3) -0.020(3) -0.016(2)
P1 0.0728(10) 0.0469(9) 0.0847(14) -0.0148(9) -0.0101(9) -0.0168(7)
P2 0.0804(11) 0.0644(10) 0.0782(14) -0.0251(10) -0.0064(10) -0.0221(9)
P3 0.0895(12) 0.0595(10) 0.0781(14) -0.0074(10) -0.0070(11) -0.0281(9)
P4 0.0667(9) 0.0517(9) 0.0817(13) -0.0221(9) -0.0020(9) -0.0224(7)
Ti1 0.0666(7) 0.0451(6) 0.0771(9) -0.0154(6) -0.0111(6) -0.0173(5)
Ti2 0.0695(7) 0.0520(6) 0.0708(9) -0.0176(6) -0.0059(6) -0.0155(5)
Ti3 0.0700(7) 0.0525(6) 0.0686(9) -0.0156(6) -0.0033(6) -0.0234(5)
Ti4 0.0781(7) 0.0556(7) 0.0727(9) -0.0149(6) -0.0114(6) -0.0208(6)
C280 0.072(5) 0.070(5) 0.121(8) -0.034(5) -0.012(5) -0.023(4)
C281 0.165(18) 0.25(3) 0.082(15) -0.001(16) 0.007(13) -0.14(2)
C290 0.086(5) 0.075(5) 0.144(9) -0.034(6) -0.004(5) -0.028(4)
C291 0.167(18) 0.25(3) 0.086(15) 0.001(16) 0.014(13) -0.141(19)
C300 0.083(5) 0.082(6) 0.166(9) -0.033(6) -0.000(6) -0.029(4)
C301 0.174(18) 0.26(3) 0.099(16) 0.005(16) 0.019(12) -0.14(2)
C310 0.079(5) 0.085(6) 0.168(9) -0.016(6) -0.004(6) -0.029(4)
C311 0.177(18) 0.26(3) 0.107(16) 0.006(16) 0.011(13) -0.13(2)
C320 0.081(5) 0.084(6) 0.165(9) -0.021(6) 0.004(6) -0.013(5)
C321 0.173(18) 0.26(3) 0.099(16) 0.004(16) 0.004(13) -0.13(2)
C330 0.074(5) 0.069(5) 0.142(8) -0.027(5) 0.003(5) -0.020(4)
C331 0.167(18) 0.26(3) 0.093(15) 0.002(16) 0.001(13) -0.14(2)
C401 0.109(6) 0.079(5) 0.132(8) -0.036(6) -0.013(6) -0.024(5)
C410 0.127(7) 0.071(5) 0.146(9) -0.031(6) -0.009(6) -0.023(5)
C451 0.121(8) 0.091(6) 0.213(14) -0.045(8) -0.048(8) -0.005(6)
C421 0.158(10) 0.094(7) 0.170(12) -0.043(8) -0.019(9) -0.009(7)
C431 0.146(10) 0.119(9) 0.195(14) -0.055(9) -0.027(9) 0.020(8)
C441 0.124(8) 0.138(10) 0.197(14) -0.063(10) -0.042(8) 0.014(7)

loop_
_atom_type_symbol
_atom_type_scat_dispersion_real
_atom_type_scat_dispersion_imag
_atom_type_scat_Cromer_Mann_a1
_atom_type_scat_Cromer_Mann_b1
_atom_type_scat_Cromer_Mann_a2
_atom_type_scat_Cromer_Mann_b2
_atom_type_scat_Cromer_Mann_a3
_atom_type_scat_Cromer_Mann_b3
_atom_type_scat_Cromer_Mann_a4
_atom_type_scat_Cromer_Mann_b4
_atom_type_scat_Cromer_Mann_c
_atom_type_scat_source
Ti 0.2191 1.8069 9.7595 7.8508 7.3558 0.5000 1.6991 35.6338 1.9021 116.1050 1.2807 'International Tables Vol C 4.2.6.8 and 6.1.1.4'
O 0.0492 0.0322 3.0485 13.2771 2.2868 5.7011 1.5463 0.3239 0.8670 32.9089 0.2508 'International Tables Vol C 4.2.6.8 and 6.1.1.4'
P 0.2955 0.4335 6.4345 1.9067 4.1791 27.1570 1.7800 0.5260 1.4908 68.1645 1.1149 'International Tables Vol C 4.2.6.8 and 6.1.1.4'
C 0.0181 0.0091 2.3100 20.8439 1.0200 10.2075 1.5886 0.5687 0.8650 51.6512 0.2156 'International Tables Vol C 4.2.6.8 and 6.1.1.4'
H 0.0000 0.0000 0.4930 10.5109 0.3229 26.1257 0.1402 3.1424 0.0408 57.7998 0.0030 'International Tables Vol C 4.2.6.8 and 6.1.1.4'

loop_
_geom_angle_atom_site_label_1
_geom_angle_site_symmetry_1
_geom_angle_atom_site_label_2
_geom_angle_site_symmetry_2
_geom_angle_atom_site_label_3
_geom_angle_site_symmetry_3
_geom_angle
_geom_angle_publ_flag
C71 . C70 . H701 . 102.5 no
C71 . C70 . H702 . 114.1 no
H701 . C70 . H702 . 113.5 no
C71 . C70 . H703 . 96.1 no
H701 . C70 . H703 . 110.9 no
H702 . C70 . H703 . 117.6 no
C72 . C71 . H711 . 99.8 no
C72 . C71 . H712 . 100.5 no
H711 . C71 . H712 . 113.8 no
C72 . C71 . H713 . 104.6 no
H711 . C71 . H713 . 118.3 no
H712 . C71 . H713 . 116.0 no
C70 . C71 . C72 . 140(4) yes
C70 . C71 . H714 . 96.1 no
C72 . C71 . H714 . 94.1 no
C70 . C71 . H715 . 113.4 no
C72 . C71 . H715 . 99.2 no
H714 . C71 . H715 . 109.1 no
C71 . C72 . C73 . 117(3) yes
C71 . C72 . H722 . 110.1 no
C73 . C72 . H722 . 106.2 no
C71 . C72 . H721 . 106.3 no
C73 . C72 . H721 . 105.4 no
H722 . C72 . H721 . 111.8 no
C72 . C73 . C73 2_657 120(3) yes
C72 . C73 . H731 . 105.8 no
C73 2_657 C73 . H731 . 105.7 no
C72 . C73 . H732 . 107.9 no
C73 2_657 C73 . H732 . 106.7 no
H731 . C73 . H732 . 110.5 no
C11 . C10 . C15 . 110.0(6) yes
C11 . C10 . P1 . 109.4(5) yes
C15 . C10 . P1 . 112.0(5) yes
C11 . C10 . H101 . 107.3 no
C15 . C10 . H101 . 109.9 no
P1 . C10 . H101 . 108.1 no
C10 . C11 . C12 . 111.3(6) yes
C10 . C11 . H112 . 108.6 no
C12 . C11 . H112 . 109.0 no
C10 . C11 . H111 . 109.5 no
C12 . C11 . H111 . 108.6 no
H112 . C11 . H111 . 109.7 no
C11 . C12 . C13 . 110.7(6) yes
C11 . C12 . H121 . 109.5 no
C13 . C12 . H121 . 108.8 no
C11 . C12 . H122 . 109.0 no
C13 . C12 . H122 . 109.8 no
H121 . C12 . H122 . 109.2 no
C12 . C13 . C14 . 111.3(7) yes
C12 . C13 . H132 . 109.1 no
C14 . C13 . H132 . 110.4 no
C12 . C13 . H131 . 108.3 no
C14 . C13 . H131 . 108.2 no
H132 . C13 . H131 . 109.5 no
C13 . C14 . C15 . 112.2(6) yes
C13 . C14 . H142 . 107.8 no
C15 . C14 . H142 . 107.6 no
C13 . C14 . H141 . 110.2 no
C15 . C14 . H141 . 109.8 no
H142 . C14 . H141 . 109.1 no
C10 . C15 . C14 . 111.1(6) yes
C10 . C15 . H152 . 109.9 no
C14 . C15 . H152 . 107.3 no
C10 . C15 . H151 . 109.4 no
C14 . C15 . H151 . 109.5 no
H152 . C15 . H151 . 109.6 no
C17 . C16 . C21 . 114.4(6) yes
C17 . C16 . P1 . 118.2(6) yes
C21 . C16 . P1 . 112.1(5) yes
C17 . C16 . H161 . 101.6 no
C21 . C16 . H161 . 104.3 no
P1 . C16 . H161 . 103.9 no
C16 . C17 . C18 . 111.2(7) yes
C16 . C17 . H171 . 106.9 no
C18 . C17 . H171 . 108.4 no
C16 . C17 . H172 . 111.0 no
C18 . C17 . H172 . 109.7 no
H171 . C17 . H172 . 109.5 no
C17 . C18 . C19 . 110.3(7) yes
C17 . C18 . H182 . 110.1 no
C19 . C18 . H182 . 108.5 no
C17 . C18 . H181 . 109.8 no
C19 . C18 . H181 . 109.6 no
H182 . C18 . H181 . 108.6 no
C18 . C19 . C20 . 114.1(6) yes
C18 . C19 . H191 . 122.9 no
C20 . C19 . H191 . 123.0 no
C19 . C20 . C21 . 112.9(8) yes
C19 . C20 . H201 . 123.7 no
C21 . C20 . H201 . 123.5 no
C20 . C21 . C16 . 110.4(7) yes
C20 . C21 . H211 . 109.0 no
C16 . C21 . H211 . 109.3 no
C20 . C21 . H212 . 109.9 no
C16 . C21 . H212 . 108.6 no
H211 . C21 . H212 . 109.7 no
C23 . C22 . C27 . 110.4(7) yes
C23 . C22 . P2 . 108.7(5) yes
C27 . C22 . P2 . 113.8(5) yes
C23 . C22 . H221 . 107.7 no
C27 . C22 . H221 . 107.8 no
P2 . C22 . H221 . 108.2 no
C22 . C23 . C24 . 109.8(7) yes
C22 . C23 . H231 . 110.6 no
C24 . C23 . H231 . 110.7 no
C22 . C23 . H232 . 107.0 no
C24 . C23 . H232 . 107.9 no
H231 . C23 . H232 . 110.7 no
C23 . C24 . C25 . 112.9(8) yes
C23 . C24 . H241 . 109.1 no
C25 . C24 . H241 . 107.9 no
C23 . C24 . H242 . 110.2 no
C25 . C24 . H242 . 109.3 no
H241 . C24 . H242 . 107.2 no
C24 . C25 . C26 . 112.6(8) yes
C24 . C25 . H252 . 108.3 no
C26 . C25 . H252 . 109.0 no
C24 . C25 . H251 . 109.3 no
C26 . C25 . H251 . 109.4 no
H252 . C25 . H251 . 108.1 no
C25 . C26 . C27 . 109.8(8) yes
C25 . C26 . H261 . 108.4 no
C27 . C26 . H261 . 108.5 no
C25 . C26 . H262 . 110.2 no
C27 . C26 . H262 . 109.4 no
H261 . C26 . H262 . 110.5 no
C26 . C27 . C22 . 112.1(8) yes
C26 . C27 . H271 . 109.6 no
C22 . C27 . H271 . 107.1 no
C26 . C27 . H272 . 109.1 no
C22 . C27 . H272 . 108.3 no
H271 . C27 . H272 . 110.6 no
C35 . C34 . C39 . 111.9(7) yes
C35 . C34 . P3 . 114.2(7) yes
C39 . C34 . P3 . 112.5(6) yes
C35 . C34 . H341 . 104.3 no
C39 . C34 . H341 . 107.2 no
P3 . C34 . H341 . 105.9 no
C34 . C35 . C36 . 109.3(9) yes
C34 . C35 . H352 . 110.3 no
C36 . C35 . H352 . 109.2 no
C34 . C35 . H351 . 109.6 no
C36 . C35 . H351 . 108.7 no
H352 . C35 . H351 . 109.7 no
C35 . C36 . C37 . 110.2(9) yes
C35 . C36 . H361 . 109.3 no
C37 . C36 . H361 . 111.1 no
C35 . C36 . H362 . 108.3 no
C37 . C36 . H362 . 109.1 no
H361 . C36 . H362 . 108.8 no
C36 . C37 . C38 . 112.1(9) yes
C36 . C37 . H372 . 108.5 no
C38 . C37 . H372 . 109.0 no
C36 . C37 . H371 . 108.3 no
C38 . C37 . H371 . 108.3 no
H372 . C37 . H371 . 110.8 no
C37 . C38 . C39 . 111.5(9) yes
C37 . C38 . H382 . 110.1 no
C39 . C38 . H382 . 107.5 no
C37 . C38 . H381 . 109.3 no
C39 . C38 . H381 . 110.3 no
H382 . C38 . H381 . 108.1 no
C34 . C39 . C38 . 110.3(8) yes
C34 . C39 . H392 . 107.0 no
C38 . C39 . H392 . 108.6 no
C34 . C39 . H391 . 110.6 no
C38 . C39 . H391 . 110.2 no
H392 . C39 . H391 . 110.2 no
C47 . C46 . C51 . 112.4(6) yes
C47 . C46 . P4 . 110.2(5) yes
C51 . C46 . P4 . 111.9(5) yes
C47 . C46 . H461 . 107.6 no
C51 . C46 . H461 . 106.7 no
P4 . C46 . H461 . 107.7 no
C46 . C47 . C48 . 111.9(6) yes
C46 . C47 . H471 . 110.1 no
C48 . C47 . H471 . 108.4 no
C46 . C47 . H472 . 109.4 no
C48 . C47 . H472 . 106.8 no
H471 . C47 . H472 . 110.2 no
C47 . C48 . C49 . 112.2(6) yes
C47 . C48 . H482 . 108.7 no
C49 . C48 . H482 . 109.5 no
C47 . C48 . H481 . 108.0 no
C49 . C48 . H481 . 110.3 no
H482 . C48 . H481 . 108.0 no
C48 . C49 . C50 . 110.8(6) yes
C48 . C49 . H492 . 109.4 no
C50 . C49 . H492 . 110.1 no
C48 . C49 . H491 . 107.7 no
C50 . C49 . H491 . 109.5 no
H492 . C49 . H491 . 109.3 no
C49 . C50 . C51 . 112.6(7) yes
C49 . C50 . H501 . 109.2 no
C51 . C50 . H501 . 108.7 no
C49 . C50 . H502 . 108.5 no
C51 . C50 . H502 . 108.4 no
H501 . C50 . H502 . 109.6 no
C46 . C51 . C50 . 112.8(6) yes
C46 . C51 . H512 . 108.7 no
C50 . C51 . H512 . 109.9 no
C46 . C51 . H511 . 107.5 no
C50 . C51 . H511 . 108.0 no
H512 . C51 . H511 . 109.8 no
C53 . C52 . C57 . 111.4(6) yes
C53 . C52 . P4 . 110.6(5) yes
C57 . C52 . P4 . 110.8(5) yes
C53 . C52 . H521 . 107.7 no
C57 . C52 . H521 . 107.0 no
P4 . C52 . H521 . 109.1 no
C52 . C53 . C54 . 110.2(6) yes
C52 . C53 . H531 . 109.9 no
C54 . C53 . H531 . 111.6 no
C52 . C53 . H532 . 107.0 no
C54 . C53 . H532 . 108.9 no
H531 . C53 . H532 . 109.0 no
C53 . C54 . C55 . 111.6(7) yes
C53 . C54 . H542 . 107.3 no
C55 . C54 . H542 . 109.5 no
C53 . C54 . H541 . 108.8 no
C55 . C54 . H541 . 109.8 no
H542 . C54 . H541 . 109.7 no
C54 . C55 . C56 . 109.8(6) yes
C54 . C55 . H551 . 109.3 no
C56 . C55 . H551 . 109.7 no
C54 . C55 . H552 . 109.9 no
C56 . C55 . H552 . 109.3 no
H551 . C55 . H552 . 108.8 no
C55 . C56 . C57 . 110.8(6) yes
C55 . C56 . H561 . 108.7 no
C57 . C56 . H561 . 106.4 no
C55 . C56 . H562 . 111.0 no
C57 . C56 . H562 . 110.1 no
H561 . C56 . H562 . 109.7 no
C56 . C57 . C52 . 111.8(7) yes
C56 . C57 . H572 . 109.5 no
C52 . C57 . H572 . 109.2 no
C56 . C57 . H571 . 108.1 no
C52 . C57 . H571 . 108.8 no
H572 . C57 . H571 . 109.5 no
C2 . C1 . O13 . 112.7(6) yes
C2 . C1 . H12 . 109.2 no
O13 . C1 . H12 . 108.8 no
C2 . C1 . H11 . 108.6 no
O13 . C1 . H11 . 108.9 no
H12 . C1 . H11 . 108.6 no
C1 . C2 . O14 . 111.9(7) yes
C1 . C2 . H21 . 109.7 no
O14 . C2 . H21 . 109.4 no
C1 . C2 . H22 . 107.4 no
O14 . C2 . H22 . 108.3 no
H21 . C2 . H22 . 110.2 no
C4 . C3 . O15 . 115.3(8) yes
C4 . C3 . H32 . 109.5 no
O15 . C3 . H32 . 107.3 no
C4 . C3 . H31 . 107.8 no
O15 . C3 . H31 . 108.2 no
H32 . C3 . H31 . 108.7 no
C3 . C4 . O16 . 115.9(8) yes
C3 . C4 . H42 . 105.8 no
O16 . C4 . H42 . 108.2 no
C3 . C4 . H41 . 109.1 no
O16 . C4 . H41 . 109.6 no
H42 . C4 . H41 . 108.0 no
Ti1 . O1 . Ti2 . 100.12(17) yes
Ti1 . O1 . Ti3 . 98.94(18) yes
Ti2 . O1 . Ti3 . 98.7(2) yes
Ti2 . O2 . Ti3 . 98.1(2) yes
Ti2 . O2 . Ti4 . 99.13(17) yes
Ti3 . O2 . Ti4 . 99.94(19) yes
Ti1 . O3 . Ti2 . 98.94(18) yes
Ti1 . O3 . Ti4 . 98.11(17) yes
Ti2 . O3 . Ti4 . 99.98(17) yes
Ti1 . O4 . Ti3 . 100.35(19) yes
Ti1 . O4 . Ti4 . 98.54(17) yes
Ti3 . O4 . Ti4 . 99.10(18) yes
P1 . O5 . Ti1 . 128.8(3) yes
P1 . O6 . Ti2 . 128.3(2) yes
P2 . O7 . Ti2 . 129.6(3) yes
P2 . O8 . Ti4 . 128.5(3) yes
P3 . O9 . Ti4 . 130.3(3) yes
P3 . O10 . Ti3 . 129.9(3) yes
P4 . O11 . Ti3 . 130.3(2) yes
P4 . O12 . Ti1 . 130.4(3) yes
C1 . O13 . Ti3 . 138.7(4) yes
C2 . O14 . Ti2 . 137.9(4) yes
C3 . O15 . Ti4 . 139.5(6) yes
C4 . O16 . Ti1 . 137.8(5) yes
C10 . P1 . C16 . 112.0(3) yes
C10 . P1 . O6 . 107.6(3) yes
C16 . P1 . O6 . 105.1(3) yes
C10 . P1 . O5 . 108.4(3) yes
C16 . P1 . O5 . 109.7(3) yes
O6 . P1 . O5 . 114.2(2) yes
C10 . P1 . Ti2 . 127.4(2) yes
C16 . P1 . Ti2 . 109.5(3) yes
O6 . P1 . Ti2 . 29.39(16) yes
O5 . P1 . Ti2 . 85.95(17) yes
C22 . P2 . O8 . 108.0(3) yes
C22 . P2 . O7 . 108.2(3) yes
O8 . P2 . O7 . 114.5(3) yes
C22 . P2 . Ti2 . 130.0(3) yes
O8 . P2 . Ti2 . 87.18(19) yes
O7 . P2 . Ti2 . 29.22(16) yes
C22 . P2 . Ti4 . 124.7(3) yes
O8 . P2 . Ti4 . 29.71(18) yes
O7 . P2 . Ti4 . 85.08(18) yes
Ti2 . P2 . Ti4 . 57.49(5) yes
C22 . P2 . C280 . 108.6(4) yes
O8 . P2 . C280 . 109.6(3) yes
O7 . P2 . C280 . 107.9(4) yes
Ti2 . P2 . C280 . 110.3(3) yes
Ti4 . P2 . C280 . 117.9(2) yes
C22 . P2 . O8 . 108.0(3) yes
C22 . P2 . O7 . 108.2(3) yes
O8 . P2 . O7 . 114.5(3) yes
C22 . P2 . Ti2 . 130.0(3) yes
O8 . P2 . Ti2 . 87.18(19) yes
O7 . P2 . Ti2 . 29.22(16) yes
C22 . P2 . Ti4 . 124.7(3) yes
O8 . P2 . Ti4 . 29.71(18) yes
O7 . P2 . Ti4 . 85.08(18) yes
Ti2 . P2 . Ti4 . 57.49(5) yes
C22 . P2 . C281 . 106.7(13) yes
O8 . P2 . C281 . 108.7(13) yes
O7 . P2 . C281 . 110.4(10) yes
Ti2 . P2 . C281 . 112.9(11) yes
Ti4 . P2 . C281 . 118.4(14) yes
C34 . P3 . O9 . 106.4(4) yes
C34 . P3 . O10 . 109.0(3) yes
O9 . P3 . O10 . 114.2(3) yes
C34 . P3 . Ti4 . 121.6(3) yes
O9 . P3 . Ti4 . 28.31(19) yes
O10 . P3 . Ti4 . 86.05(17) yes
C34 . P3 . C401 . 108.6(4) yes
O9 . P3 . C401 . 107.6(4) yes
O10 . P3 . C401 . 110.8(4) yes
Ti4 . P3 . C401 . 118.0(3) yes
C52 . P4 . C46 . 110.2(3) yes
C52 . P4 . O12 . 106.3(3) yes
C46 . P4 . O12 . 109.2(3) yes
C52 . P4 . O11 . 109.4(3) yes
C46 . P4 . O11 . 108.4(3) yes
O12 . P4 . O11 . 113.3(2) yes
C52 . P4 . Ti1 . 115.6(2) yes
C46 . P4 . Ti1 . 123.9(2) yes
O12 . P4 . Ti1 . 28.08(17) yes
O11 . P4 . Ti1 . 85.34(16) yes
C52 . P4 . Ti3 . 124.0(3) yes
C46 . P4 . Ti3 . 117.1(2) yes
O12 . P4 . Ti3 . 85.18(18) yes
O11 . P4 . Ti3 . 28.36(15) yes
Ti1 . P4 . Ti3 . 57.58(4) yes
O1 . Ti1 . O5 . 86.90(15) yes
O1 . Ti1 . O12 . 84.56(16) yes
O5 . Ti1 . O12 . 93.71(18) yes
O1 . Ti1 . O3 . 78.96(16) yes
O5 . Ti1 . O3 . 89.16(17) yes
O12 . Ti1 . O3 . 163.09(16) yes
O1 . Ti1 . O4 . 79.64(17) yes
O5 . Ti1 . O4 . 164.13(17) yes
O12 . Ti1 . O4 . 93.35(17) yes
O3 . Ti1 . O4 . 80.09(18) yes
O1 . Ti1 . P4 . 70.84(11) yes
O5 . Ti1 . P4 . 108.74(13) yes
O12 . Ti1 . P4 . 21.54(11) yes
O3 . Ti1 . P4 . 143.48(12) yes
O4 . Ti1 . P4 . 74.81(13) yes
O1 . Ti1 . O16 . 174.3(2) yes
O5 . Ti1 . O16 . 97.70(18) yes
O12 . Ti1 . O16 . 98.4(2) yes
O3 . Ti1 . O16 . 97.7(2) yes
O4 . Ti1 . O16 . 95.3(2) yes
O1 . Ti1 . Ti2 . 37.32(11) yes
O5 . Ti1 . Ti2 . 81.76(12) yes
O12 . Ti1 . Ti2 . 121.69(12) yes
O3 . Ti1 . Ti2 . 42.30(12) yes
O4 . Ti1 . Ti2 . 82.44(13) yes
O1 . Ti1 . Ti3 . 38.29(11) yes
O5 . Ti1 . Ti3 . 125.18(12) yes
O12 . Ti1 . Ti3 . 82.58(11) yes
O3 . Ti1 . Ti3 . 82.17(11) yes
O4 . Ti1 . Ti3 . 42.08(12) yes
O1 . Ti1 . Ti4 . 83.61(12) yes
O5 . Ti1 . Ti4 . 129.43(13) yes
O12 . Ti1 . Ti4 . 134.25(12) yes
O3 . Ti1 . Ti4 . 40.27(12) yes
O4 . Ti1 . Ti4 . 41.03(13) yes
P4 . Ti1 . O16 . 110.54(15) yes
P4 . Ti1 . Ti2 . 107.46(5) yes
O16 . Ti1 . Ti2 . 139.86(16) yes
P4 . Ti1 . Ti3 . 61.43(4) yes
O16 . Ti1 . Ti3 . 137.05(15) yes
Ti2 . Ti1 . Ti3 . 56.29(3) yes
P4 . Ti1 . Ti4 . 114.46(5) yes
O16 . Ti1 . Ti4 . 90.86(17) yes
Ti2 . Ti1 . Ti4 . 61.48(4) yes
Ti3 . Ti1 . Ti4 . 61.55(4) yes
Ti1 . Ti2 . O3 . 38.75(12) yes
Ti1 . Ti2 . O7 . 124.24(14) yes
O3 . Ti2 . O7 . 85.49(17) yes
Ti1 . Ti2 . O6 . 83.16(12) yes
O3 . Ti2 . O6 . 86.36(17) yes
O7 . Ti2 . O6 . 94.94(19) yes
Ti1 . Ti2 . O2 . 82.58(13) yes
O3 . Ti2 . O2 . 79.39(17) yes
O7 . Ti2 . O2 . 88.98(19) yes
O6 . Ti2 . O2 . 164.89(18) yes
Ti1 . Ti2 . O1 . 42.56(12) yes
O3 . Ti2 . O1 . 80.62(16) yes
O7 . Ti2 . O1 . 163.92(19) yes
O6 . Ti2 . O1 . 92.24(18) yes
O2 . Ti2 . O1 . 80.56(18) yes
Ti1 . Ti2 . P1 . 60.93(4) yes
O3 . Ti2 . P1 . 67.99(12) yes
O7 . Ti2 . P1 . 105.15(13) yes
O6 . Ti2 . P1 . 22.33(12) yes
O2 . Ti2 . P1 . 142.84(14) yes
Ti1 . Ti2 . P2 . 111.31(5) yes
O3 . Ti2 . P2 . 74.20(13) yes
O7 . Ti2 . P2 . 21.19(14) yes
O6 . Ti2 . P2 . 111.46(14) yes
O2 . Ti2 . P2 . 69.54(14) yes
Ti1 . Ti2 . O14 . 138.50(16) yes
O3 . Ti2 . O14 . 175.89(18) yes
O7 . Ti2 . O14 . 97.2(2) yes
O6 . Ti2 . O14 . 96.5(2) yes
O2 . Ti2 . O14 . 97.5(2) yes
Ti1 . Ti2 . Ti3 . 61.82(4) yes
O3 . Ti2 . Ti3 . 84.37(11) yes
O7 . Ti2 . Ti3 . 129.63(14) yes
O6 . Ti2 . Ti3 . 133.28(14) yes
O2 . Ti2 . Ti3 . 40.65(13) yes
Ti1 . Ti2 . Ti4 . 56.52(4) yes
O3 . Ti2 . Ti4 . 37.62(11) yes
O7 . Ti2 . Ti4 . 81.07(14) yes
O6 . Ti2 . Ti4 . 123.90(13) yes
O2 . Ti2 . Ti4 . 42.35(13) yes
O1 . Ti2 . P1 . 77.11(12) yes
O1 . Ti2 . P2 . 143.71(14) yes
P1 . Ti2 . P2 . 115.46(6) yes
O1 . Ti2 . O14 . 96.25(19) yes
P1 . Ti2 . O14 . 114.04(17) yes
P2 . Ti2 . O14 . 107.37(17) yes
O1 . Ti2 . Ti3 . 41.07(12) yes
P1 . Ti2 . Ti3 . 116.07(5) yes
P2 . Ti2 . Ti3 . 109.71(6) yes
O14 . Ti2 . Ti3 . 91.52(15) yes
O1 . Ti2 . Ti4 . 82.98(13) yes
P1 . Ti2 . Ti4 . 105.15(5) yes
P2 . Ti2 . Ti4 . 61.13(5) yes
O14 . Ti2 . Ti4 . 139.63(16) yes
Ti3 . Ti2 . Ti4 . 61.76(4) yes
Ti1 . Ti3 . Ti2 . 61.89(3) yes
Ti1 . Ti3 . O4 . 37.57(12) yes
Ti2 . Ti3 . O4 . 84.09(11) yes
Ti1 . Ti3 . O10 . 122.21(14) yes
Ti2 . Ti3 . O10 . 132.98(14) yes
O4 . Ti3 . O10 . 84.75(17) yes
Ti1 . Ti3 . O11 . 81.90(11) yes
Ti2 . Ti3 . O11 . 130.79(13) yes
O4 . Ti3 . O11 . 86.20(17) yes
O10 . Ti3 . O11 . 93.69(18) yes
Ti1 . Ti3 . O1 . 42.77(12) yes
Ti2 . Ti3 . O1 . 40.20(12) yes
O4 . Ti3 . O1 . 79.63(16) yes
O10 . Ti3 . O1 . 163.49(18) yes
O11 . Ti3 . O1 . 90.59(17) yes
Ti1 . Ti3 . O2 . 82.97(13) yes
Ti2 . Ti3 . O2 . 41.22(13) yes
O4 . Ti3 . O2 . 79.98(17) yes
O10 . Ti3 . O2 . 91.84(19) yes
O11 . Ti3 . O2 . 164.58(17) yes
Ti1 . Ti3 . O13 . 139.83(15) yes
Ti2 . Ti3 . O13 . 90.31(14) yes
O4 . Ti3 . O13 . 174.16(18) yes
O10 . Ti3 . O13 . 97.9(2) yes
O11 . Ti3 . O13 . 98.78(19) yes
Ti1 . Ti3 . P4 . 60.99(4) yes
Ti2 . Ti3 . P4 . 111.63(5) yes
O4 . Ti3 . P4 . 72.53(13) yes
O10 . Ti3 . P4 . 108.10(14) yes
O11 . Ti3 . P4 . 21.39(11) yes
Ti1 . Ti3 . Ti4 . 56.51(4) yes
Ti2 . Ti3 . Ti4 . 61.69(4) yes
O4 . Ti3 . Ti4 . 38.44(12) yes
O10 . Ti3 . Ti4 . 82.03(14) yes
O11 . Ti3 . Ti4 . 124.61(13) yes
O1 . Ti3 . O2 . 80.27(18) yes
O1 . Ti3 . O13 . 97.18(19) yes
O2 . Ti3 . O13 . 94.70(19) yes
O1 . Ti3 . P4 . 72.27(13) yes
O2 . Ti3 . P4 . 143.92(13) yes
O13 . Ti3 . P4 . 111.31(16) yes
O1 . Ti3 . Ti4 . 82.42(12) yes
O2 . Ti3 . Ti4 . 42.19(13) yes
O13 . Ti3 . Ti4 . 136.59(15) yes
P4 . Ti3 . Ti4 . 109.80(5) yes
Ti3 . Ti4 . Ti2 . 56.55(4) yes
Ti3 . Ti4 . Ti1 . 61.93(4) yes
Ti2 . Ti4 . Ti1 . 62.00(4) yes
Ti3 . Ti4 . O2 . 37.87(12) yes
Ti2 . Ti4 . O2 . 38.53(12) yes
Ti1 . Ti4 . O2 . 84.58(13) yes
Ti3 . Ti4 . O8 . 122.27(13) yes
Ti2 . Ti4 . O8 . 83.12(14) yes
Ti1 . Ti4 . O8 . 134.84(14) yes
O2 . Ti4 . O8 . 84.61(18) yes
Ti3 . Ti4 . O9 . 82.39(14) yes
Ti2 . Ti4 . O9 . 124.73(15) yes
Ti1 . Ti4 . O9 . 131.24(15) yes
O2 . Ti4 . O9 . 86.24(18) yes
O8 . Ti4 . O9 . 91.5(2) yes
Ti3 . Ti4 . O4 . 42.45(12) yes
Ti2 . Ti4 . O4 . 82.51(13) yes
Ti1 . Ti4 . O4 . 40.43(12) yes
O2 . Ti4 . O4 . 79.68(17) yes
O8 . Ti4 . O4 . 163.93(19) yes
Ti3 . Ti4 . O3 . 83.25(12) yes
Ti2 . Ti4 . O3 . 42.40(12) yes
Ti1 . Ti4 . O3 . 41.62(12) yes
O2 . Ti4 . O3 . 80.34(17) yes
O8 . Ti4 . O3 . 93.31(18) yes
Ti3 . Ti4 . P2 . 105.83(5) yes
Ti2 . Ti4 . P2 . 61.37(5) yes
Ti1 . Ti4 . P2 . 116.31(6) yes
O2 . Ti4 . P2 . 68.41(12) yes
O8 . Ti4 . P2 . 21.76(14) yes
Ti3 . Ti4 . P3 . 61.35(5) yes
Ti2 . Ti4 . P3 . 109.69(5) yes
Ti1 . Ti4 . P3 . 112.30(6) yes
O2 . Ti4 . P3 . 72.26(12) yes
O8 . Ti4 . P3 . 105.71(14) yes
Ti3 . Ti4 . O15 . 139.90(18) yes
Ti2 . Ti4 . O15 . 136.80(17) yes
Ti1 . Ti4 . O15 . 90.33(18) yes
O2 . Ti4 . O15 . 174.6(2) yes
O8 . Ti4 . O15 . 97.8(2) yes
O9 . Ti4 . O4 . 90.81(19) yes
O9 . Ti4 . O3 . 165.24(18) yes
O4 . Ti4 . O3 . 80.83(18) yes
O9 . Ti4 . P2 . 104.17(16) yes
O4 . Ti4 . P2 . 143.35(14) yes
O3 . Ti4 . P2 . 76.59(13) yes
O9 . Ti4 . P3 . 21.40(14) yes
O4 . Ti4 . P3 . 72.68(12) yes
O3 . Ti4 . P3 . 144.59(13) yes
P2 . Ti4 . P3 . 112.04(6) yes
O9 . Ti4 . O15 . 98.5(2) yes
O4 . Ti4 . O15 . 97.6(2) yes
O3 . Ti4 . O15 . 94.7(2) yes
P2 . Ti4 . O15 . 112.63(17) yes
P3 . Ti4 . O15 . 111.47(17) yes
P2 . C280 . C290 . 113.9(5) yes
P2 . C280 . C330 . 114.0(5) yes
C290 . C280 . C330 . 111.86(7) yes
P2 . C280 . H2801 . 106.0 no
C290 . C280 . H2801 . 103.6 no
C330 . C280 . H2801 . 106.4 no
P2 . C281 . C291 . 122.1(18) yes
P2 . C281 . C331 . 112.6(17) yes
C291 . C281 . C331 . 111.86(7) yes
P2 . C281 . H2811 . 103.8 no
C291 . C281 . H2811 . 101.6 no
C331 . C281 . H2811 . 101.7 no
C280 . C290 . C300 . 113.18(7) yes
C280 . C290 . H2901 . 108.0 no
C300 . C290 . H2901 . 107.7 no
C280 . C290 . H2902 . 109.2 no
C300 . C290 . H2902 . 108.8 no
H2901 . C290 . H2902 . 110.0 no
C281 . C291 . C301 . 113.20(7) yes
C281 . C291 . H2911 . 103.1 no
C301 . C291 . H2911 . 107.6 no
C281 . C291 . H2912 . 109.0 no
C301 . C291 . H2912 . 110.6 no
H2911 . C291 . H2912 . 113.2 no
C290 . C300 . C310 . 107.18(7) yes
C290 . C300 . H3001 . 110.0 no
C310 . C300 . H3001 . 110.2 no
C290 . C300 . H3002 . 109.8 no
C310 . C300 . H3002 . 109.5 no
H3001 . C300 . H3002 . 110.0 no
C291 . C301 . C311 . 107.19(7) yes
C291 . C301 . H3011 . 109.6 no
C311 . C301 . H3011 . 103.9 no
C291 . C301 . H3012 . 112.2 no
C311 . C301 . H3012 . 107.9 no
H3011 . C301 . H3012 . 115.5 no
C300 . C310 . C320 . 109.69(7) yes
C300 . C310 . H3101 . 110.9 no
C320 . C310 . H3101 . 108.4 no
C300 . C310 . H3102 . 108.7 no
C320 . C310 . H3102 . 109.0 no
H3101 . C310 . H3102 . 110.0 no
C301 . C311 . C321 . 109.69(7) yes
C301 . C311 . H3111 . 114.9 no
C321 . C311 . H3111 . 106.6 no
C301 . C311 . H3112 . 114.1 no
C321 . C311 . H3112 . 102.5 no
H3111 . C311 . H3112 . 108.1 no
C310 . C320 . C330 . 107.18(7) yes
C310 . C320 . H3201 . 111.5 no
C330 . C320 . H3201 . 109.5 no
C310 . C320 . H3202 . 110.4 no
C330 . C320 . H3202 . 108.8 no
H3201 . C320 . H3202 . 109.5 no
C311 . C321 . C331 . 107.18(7) yes
C311 . C321 . H3212 . 114.9 no
C331 . C321 . H3212 . 112.8 no
C311 . C321 . H3211 . 109.4 no
C331 . C321 . H3211 . 110.6 no
H3212 . C321 . H3211 . 101.9 no
C320 . C330 . C280 . 113.21(7) yes
C320 . C330 . H3301 . 109.2 no
C280 . C330 . H3301 . 108.4 no
C320 . C330 . H3302 . 107.9 no
C280 . C330 . H3302 . 107.8 no
H3301 . C330 . H3302 . 110.4 no
C321 . C331 . C281 . 113.19(7) yes
C321 . C331 . H3311 . 107.6 no
C281 . C331 . H3311 . 113.5 no
C321 . C331 . H3312 . 104.2 no
C281 . C331 . H3312 . 106.6 no
H3311 . C331 . H3312 . 111.4 no
P3 . C401 . C410 . 114.5(7) yes
P3 . C401 . C451 . 114.8(6) yes
C410 . C401 . C451 . 112.7(8) yes
P3 . C401 . H4011 . 95.8 no
C410 . C401 . H4011 . 108.7 no
C451 . C401 . H4011 . 108.8 no
C401 . C410 . C421 . 115.5(10) yes
C401 . C410 . H4101 . 108.6 no
C421 . C410 . H4101 . 109.0 no
C401 . C410 . H4102 . 104.7 no
C421 . C410 . H4102 . 102.8 no
H4101 . C410 . H4102 . 116.5 no
C401 . C451 . C441 . 112.8(9) yes
C401 . C451 . H4512 . 107.3 no
C441 . C451 . H4512 . 104.0 no
C401 . C451 . H4511 . 109.5 no
C441 . C451 . H4511 . 106.3 no
H4512 . C451 . H4511 . 117.1 no
C410 . C421 . C431 . 110.6(9) yes
C410 . C421 . H4211 . 110.9 no
C431 . C421 . H4211 . 112.6 no
C410 . C421 . H4212 . 104.1 no
C431 . C421 . H4212 . 105.0 no
H4211 . C421 . H4212 . 113.2 no
C421 . C431 . C441 . 116.0(10) yes
C421 . C431 . H4312 . 110.8 no
C441 . C431 . H4312 . 111.7 no
C421 . C431 . H4311 . 111.3 no
C441 . C431 . H4311 . 111.1 no
H4312 . C431 . H4311 . 93.7 no
C451 . C441 . C431 . 111.4(10) yes
C451 . C441 . H4412 . 107.1 no
C431 . C441 . H4412 . 104.9 no
C451 . C441 . H4411 . 110.7 no
C431 . C441 . H4411 . 109.8 no
H4412 . C441 . H4411 . 112.8 no

loop_
_geom_bond_atom_site_label_1
_geom_bond_site_symmetry_1
_geom_bond_atom_site_label_2
_geom_bond_site_symmetry_2
_geom_bond_distance
_geom_bond_publ_flag
C70 . C71 . 1.32(4) yes
C70 . H701 . 0.962 no
C70 . H702 . 0.893 no
C70 . H703 . 0.921 no
C71 . C72 . 1.53(3) yes
C71 . H711 . 1.183 no
C71 . H712 . 1.208 no
C71 . H713 . 1.159 no
C71 . C72 . 1.53(3) yes
C71 . H714 . 0.995 no
C71 . H715 . 0.955 no
C72 . C73 . 1.51(3) yes
C72 . H722 . 0.971 no
C72 . H721 . 0.962 no
C73 . C73 2_657 1.44(4) yes
C73 . H731 . 0.978 no
C73 . H732 . 0.968 no
C10 . C11 . 1.533(10) yes
C10 . C15 . 1.541(10) yes
C10 . P1 . 1.804(8) yes
C10 . H101 . 0.961 no
C11 . C12 . 1.513(11) yes
C11 . H112 . 0.968 no
C11 . H111 . 0.975 no
C12 . C13 . 1.517(11) yes
C12 . H121 . 0.976 no
C12 . H122 . 0.961 no
C13 . C14 . 1.524(12) yes
C13 . H132 . 0.953 no
C13 . H131 . 0.969 no
C14 . C15 . 1.504(11) yes
C14 . H142 . 0.974 no
C14 . H141 . 0.962 no
C15 . H152 . 0.971 no
C15 . H151 . 0.955 no
C16 . C17 . 1.451(10) yes
C16 . C21 . 1.525(9) yes
C16 . P1 . 1.797(7) yes
C16 . H161 . 0.983 no
C17 . C18 . 1.551(11) yes
C17 . H171 . 0.990 no
C17 . H172 . 0.955 no
C18 . C19 . 1.536(11) yes
C18 . H182 . 0.968 no
C18 . H181 . 0.982 no
C19 . C20 . 1.420(12) yes
C19 . H191 . 0.906 no
C20 . C21 . 1.541(12) yes
C20 . H201 . 0.917 no
C21 . H211 . 0.976 no
C21 . H212 . 0.961 no
C22 . C23 . 1.527(11) yes
C22 . C27 . 1.494(12) yes
C22 . P2 . 1.825(7) yes
C22 . H221 . 0.987 no
C23 . C24 . 1.532(11) yes
C23 . H231 . 0.976 no
C23 . H232 . 0.974 no
C24 . C25 . 1.450(14) yes
C24 . H241 . 0.996 no
C24 . H242 . 0.988 no
C25 . C26 . 1.509(13) yes
C25 . H252 . 0.983 no
C25 . H251 . 0.983 no
C26 . C27 . 1.549(11) yes
C26 . H261 . 0.984 no
C26 . H262 . 0.960 no
C27 . H271 . 0.984 no
C27 . H272 . 0.961 no
C34 . C35 . 1.502(12) yes
C34 . C39 . 1.537(12) yes
C34 . P3 . 1.835(8) yes
C34 . H341 . 0.995 no
C35 . C36 . 1.569(14) yes
C35 . H352 . 0.975 no
C35 . H351 . 0.977 no
C36 . C37 . 1.499(15) yes
C36 . H361 . 0.967 no
C36 . H362 . 1.003 no
C37 . C38 . 1.464(13) yes
C37 . H372 . 0.972 no
C37 . H371 . 0.965 no
C38 . C39 . 1.528(13) yes
C38 . H382 . 0.994 no
C38 . H381 . 0.970 no
C39 . H392 . 0.970 no
C39 . H391 . 0.968 no
C46 . C47 . 1.534(10) yes
C46 . C51 . 1.545(10) yes
C46 . P4 . 1.776(8) yes
C46 . H461 . 0.987 no
C47 . C48 . 1.508(11) yes
C47 . H471 . 0.961 no
C47 . H472 . 0.968 no
C48 . C49 . 1.532(11) yes
C48 . H482 . 0.959 no
C48 . H481 . 0.980 no
C49 . C50 . 1.483(11) yes
C49 . H492 . 0.974 no
C49 . H491 . 0.979 no
C50 . C51 . 1.520(11) yes
C50 . H501 . 0.965 no
C50 . H502 . 0.978 no
C51 . H512 . 0.987 no
C51 . H511 . 0.959 no
C52 . C53 . 1.548(8) yes
C52 . C57 . 1.523(12) yes
C52 . P4 . 1.812(7) yes
C52 . H521 . 0.972 no
C53 . C54 . 1.541(10) yes
C53 . H531 . 0.966 no
C53 . H532 . 0.970 no
C54 . C55 . 1.487(12) yes
C54 . H542 . 0.965 no
C54 . H541 . 0.968 no
C55 . C56 . 1.550(9) yes
C55 . H551 . 0.967 no
C55 . H552 . 0.978 no
C56 . C57 . 1.524(10) yes
C56 . H561 . 0.985 no
C56 . H562 . 0.959 no
C57 . H572 . 0.958 no
C57 . H571 . 0.964 no
C1 . C2 . 1.494(11) yes
C1 . O13 . 1.404(9) yes
C1 . H12 . 0.969 no
C1 . H11 . 0.982 no
C2 . O14 . 1.413(9) yes
C2 . H21 . 0.962 no
C2 . H22 . 0.989 no
C3 . C4 . 1.404(13) yes
C3 . O15 . 1.421(10) yes
C3 . H32 . 0.972 no
C3 . H31 . 0.990 no
C4 . O16 . 1.384(11) yes
C4 . H42 . 0.982 no
C4 . H41 . 0.973 no
O1 . Ti1 . 2.129(4) yes
O1 . Ti2 . 1.908(4) yes
O1 . Ti3 . 1.942(4) yes
O2 . Ti2 . 1.946(4) yes
O2 . Ti3 . 1.923(4) yes
O2 . Ti4 . 2.104(4) yes
O3 . Ti1 . 1.964(4) yes
O3 . Ti2 . 2.111(4) yes
O3 . Ti4 . 1.911(4) yes
O4 . Ti1 . 1.920(4) yes
O4 . Ti3 . 2.110(4) yes
O4 . Ti4 . 1.943(4) yes
O5 . P1 . 1.533(4) yes
O5 . Ti1 . 1.994(4) yes
O6 . P1 . 1.542(5) yes
O6 . Ti2 . 1.991(4) yes
O7 . P2 . 1.506(5) yes
O7 . Ti2 . 2.033(5) yes
O8 . P2 . 1.518(5) yes
O8 . Ti4 . 2.029(5) yes
O9 . P3 . 1.533(5) yes
O9 . Ti4 . 1.992(5) yes
O10 . P3 . 1.512(5) yes
O10 . Ti3 . 2.025(4) yes
O11 . P4 . 1.540(4) yes
O11 . Ti3 . 2.005(4) yes
O12 . P4 . 1.546(4) yes
O12 . Ti1 . 1.983(4) yes
O13 . Ti3 . 1.817(4) yes
O14 . Ti2 . 1.811(5) yes
O15 . Ti4 . 1.810(5) yes
O16 . Ti1 . 1.816(4) yes
P1 . Ti2 . 3.185(2) yes
P2 . Ti2 . 3.210(2) yes
P2 . Ti4 . 3.202(2) yes
P2 . C280 . 1.828(7) yes
P2 . Ti2 . 3.210(2) yes
P2 . Ti4 . 3.202(2) yes
P2 . C281 . 1.71(2) yes
P3 . Ti4 . 3.205(2) yes
P3 . C401 . 1.798(9) yes
P4 . Ti1 . 3.208(2) yes
P4 . Ti3 . 3.222(2) yes
Ti1 . Ti2 . 3.0988(16) yes
Ti1 . Ti3 . 3.0968(15) yes
Ti1 . Ti4 . 2.9271(19) yes
Ti2 . Ti3 . 2.9226(15) yes
Ti2 . Ti4 . 3.0838(17) yes
Ti3 . Ti4 . 3.0859(17) yes
C280 . C290 . 1.479(6) yes
C280 . C330 . 1.481(6) yes
C280 . H2801 . 0.999 no
C281 . C291 . 1.480(7) yes
C281 . C331 . 1.477(7) yes
C281 . H2811 . 1.072 no
C290 . C300 . 1.548(6) yes
C290 . H2901 . 0.975 no
C290 . H2902 . 0.965 no
C291 . C301 . 1.561(7) yes
C291 . H2911 . 0.995 no
C291 . H2912 . 0.899 no
C300 . C310 . 1.498(6) yes
C300 . H3001 . 0.971 no
C300 . H3002 . 0.981 no
C301 . C311 . 1.495(7) yes
C301 . H3011 . 0.983 no
C301 . H3012 . 0.894 no
C310 . C320 . 1.498(6) yes
C310 . H3101 . 0.950 no
C310 . H3102 . 0.987 no
C311 . C321 . 1.496(7) yes
C311 . H3111 . 0.956 no
C311 . H3112 . 1.009 no
C320 . C330 . 1.562(6) yes
C320 . H3201 . 0.967 no
C320 . H3202 . 0.980 no
C321 . C331 . 1.556(7) yes
C321 . H3212 . 0.981 no
C321 . H3211 . 1.060 no
C330 . H3301 . 0.960 no
C330 . H3302 . 0.970 no
C331 . H3311 . 0.836 no
C331 . H3312 . 1.076 no
C401 . C410 . 1.502(12) yes
C401 . C451 . 1.472(13) yes
C401 . H4011 . 1.100 no
C410 . C421 . 1.518(14) yes
C410 . H4101 . 0.899 no
C410 . H4102 . 0.972 no
C451 . C441 . 1.534(15) yes
C451 . H4512 . 1.003 no
C451 . H4511 . 0.867 no
C421 . C431 . 1.482(16) yes
C421 . H4211 . 0.851 no
C421 . H4212 . 1.056 no
C431 . C441 . 1.505(17) yes
C431 . H4312 . 1.110 no
C431 . H4311 . 1.071 no
C441 . H4412 . 0.987 no
C441 . H4411 . 0.912 no

loop_
_geom_hbond_atom_site_label_D
_geom_hbond_site_symmetry_D
_geom_hbond_atom_site_label_H
_geom_hbond_site_symmetry_H
_geom_hbond_atom_site_label_A
_geom_hbond_site_symmetry_A
_geom_hbond_angle_DHA
_geom_hbond_distance_DH
_geom_hbond_distance_HA
_geom_hbond_distance_DA
_geom_hbond_publ_flag
C38 . H381 . O15 2_765 152 0.97 2.45 3.332(19) yes
C291 . H2801 . C330 . 121 0.97 2.01 2.638(19) yes
C301 . H3002 . C300 . 126 0.87 0.98 1.650(19) yes
C441 . H4412 . C301 2_765 120 0.99 2.44 3.061(19) yes
